data_7226890
loop_
_publ_author_name
'Senadi, Gopal Chandru'
'Dhandabani, Ganesh Kumar'
'Hu, Wan-Ping'
'Wang, Jeh-Jeng'

_publ_section_title
;
 Metal-free annulation/aerobic oxidative dehydrogenation of cyclohexanones
 with o-acylanilines: efficient syntheses of acridines
;
_journal_issue 23
_journal_name_full 'Green Chem.'
_journal_page_first 6241
_journal_paper_doi 10.1039/C6GC02396G
_journal_volume 18
_journal_year 2016
_chemical_formula_moiety 'C19 H12 Cl N'
_chemical_formula_sum 'C19 H12 Cl N'
_chemical_formula_weight 289.75
_space_group_crystal_system triclinic
_space_group_IT_number 2
_space_group_name_Hall '-P 1'
_space_group_name_H-M_alt 'P -1'
_symmetry_cell_setting triclinic
_symmetry_space_group_name_Hall '-P 1'
_symmetry_space_group_name_H-M 'P -1'
_atom_sites_solution_hydrogens geom
_audit_creation_method SHELXL-2014/7
_audit_update_record
;
2016-08-19 deposited with the CCDC.
2016-10-24 downloaded from the CCDC.
;
_cell_angle_alpha 109.068(14)
_cell_angle_beta 96.475(12)
_cell_angle_gamma 105.036(13)
_cell_formula_units_Z 2
_cell_length_a 7.5233(11)
_cell_length_b 9.2661(15)
_cell_length_c 11.5013(15)
_cell_measurement_reflns_used 672
_cell_measurement_temperature 297(2)
_cell_measurement_theta_max 22.8050
_cell_measurement_theta_min 3.6210
_cell_volume 714.5(2)
_computing_cell_refinement
; 
CrysAlis RED, Oxford Diffraction Ltd., 
Version 1.171.32.29 (release 10-06-2008 CrysAlis171 .NET) 
(compiled Jun 10 2008,16:49:55) 
;
_computing_data_collection
; 
CrysAlis CCD, Oxford Diffraction Ltd., 
Version 1.171.32.29 (release 10-06-2008 CrysAlis171 .NET) 
(compiled Jun 10 2008,16:49:55) 
;
_computing_data_reduction
; 
CrysAlis RED, Oxford Diffraction Ltd., 
Version 1.171.32.29 (release 10-06-2008 CrysAlis171 .NET) 
(compiled Jun 10 2008,16:49:55) 
;
_computing_molecular_graphics 'Bruker SHELXTL'
_computing_publication_material 'Bruker SHELXTL'
_computing_structure_refinement 'SHELXL-2014/7 (Sheldrick, 2014)'
_computing_structure_solution 'SHELXS-97 (Sheldrick 2008)'
_diffrn_ambient_temperature 297(2)
_diffrn_measured_fraction_theta_full 0.998
_diffrn_measured_fraction_theta_max 0.839
_diffrn_measurement_device_type 'CCD detector'
_diffrn_measurement_method '\w scans'
_diffrn_radiation_probe x-ray
_diffrn_radiation_type MoK\a
_diffrn_radiation_wavelength 0.71073
_diffrn_reflns_av_R_equivalents 0.0607
_diffrn_reflns_av_unetI/netI 0.1369
_diffrn_reflns_Laue_measured_fraction_full 0.998
_diffrn_reflns_Laue_measured_fraction_max 0.839
_diffrn_reflns_limit_h_max 10
_diffrn_reflns_limit_h_min -10
_diffrn_reflns_limit_k_max 11
_diffrn_reflns_limit_k_min -11
_diffrn_reflns_limit_l_max 15
_diffrn_reflns_limit_l_min -14
_diffrn_reflns_number 5453
_diffrn_reflns_point_group_measured_fraction_full 0.998
_diffrn_reflns_point_group_measured_fraction_max 0.839
_diffrn_reflns_theta_full 25.242
_diffrn_reflns_theta_max 29.197
_diffrn_reflns_theta_min 3.090
_exptl_absorpt_coefficient_mu 0.259
_exptl_absorpt_correction_T_max 1.00000
_exptl_absorpt_correction_T_min 0.80032
_exptl_absorpt_correction_type multi-scan
_exptl_crystal_colour yellow
_exptl_crystal_density_diffrn 1.347
_exptl_crystal_description parallelepiped
_exptl_crystal_F_000 300
_exptl_crystal_size_max 0.24
_exptl_crystal_size_mid 0.15
_exptl_crystal_size_min 0.03
_refine_diff_density_max 0.438
_refine_diff_density_min -0.336
_refine_diff_density_rms 0.058
_refine_ls_extinction_method none
_refine_ls_goodness_of_fit_ref 0.984
_refine_ls_hydrogen_treatment constr
_refine_ls_matrix_type full
_refine_ls_number_parameters 190
_refine_ls_number_reflns 3251
_refine_ls_number_restraints 0
_refine_ls_restrained_S_all 0.984
_refine_ls_R_factor_all 0.2208
_refine_ls_R_factor_gt 0.0807
_refine_ls_shift/su_max 0.001
_refine_ls_shift/su_mean 0.000
_refine_ls_structure_factor_coef Fsqd
_refine_ls_weighting_details 'w=1/[\s^2^(Fo^2^)+(0.1066P)^2^] where P=(Fo^2^+2Fc^2^)/3'
_refine_ls_weighting_scheme calc
_refine_ls_wR_factor_gt 0.1897
_refine_ls_wR_factor_ref 0.2825
_reflns_Friedel_coverage 0.000
_reflns_number_gt 1184
_reflns_number_total 3251
_reflns_threshold_expression 'I > 2\s(I)'
_cod_data_source_file c6gc02396g2.cif
_cod_data_source_block g1025
_cod_depositor_comments
;
The following automatic conversions were performed:

'_symmetry_cell_setting' value 'Triclinic' changed to 'triclinic'
according to
/usr/data/users/saulius/crontab/automatic-downloads/rss-feeds/RSC/lib/dictionaries/cif_core.dic
dictionary named 'cif_core.dic' version 2.4.2 from 2011-04-26.

Automatic conversion script
Id: cif_fix_values 4268 2015-11-12 08:31:59Z antanas 

 Adding full bibliography for 7226889--7226892.cif.
;
_cod_original_cell_volume 714.49(19)
_cod_original_sg_symbol_H-M P-1
_cod_database_code 7226890
_shelx_shelxl_version_number 2014/7
_shelx_space_group_comment
; 
The symmetry employed for this shelxl refinement is uniquely defined 
by the following loop, which should always be used as a source of 
symmetry information in preference to the above space-group names. 
They are only intended as comments. 
;

loop_
_space_group_symop_operation_xyz
'x, y, z'
'-x, -y, -z'

loop_
_atom_site_label
_atom_site_type_symbol
_atom_site_fract_x
_atom_site_fract_y
_atom_site_fract_z
_atom_site_U_iso_or_equiv
_atom_site_adp_type
_atom_site_occupancy
_atom_site_site_symmetry_order
_atom_site_calc_flag
_atom_site_refinement_flags_posn
_atom_site_refinement_flags_adp
Cl1 Cl 1.1899(2) 1.51573(17) 0.41433(14) 0.0880(6) Uani 1 1 d . .
N N 0.7758(6) 1.0491(5) -0.0884(4) 0.0596(11) Uani 1 1 d . .
C1 C 0.8683(6) 1.1523(6) 0.0306(5) 0.0544(13) Uani 1 1 d . .
C2 C 0.9868(7) 1.3068(6) 0.0464(5) 0.0659(15) Uani 1 1 d . .
H2A H 0.9989 1.3341 -0.0239 0.079 Uiso 1 1 calc R U
C3 C 1.0831(7) 1.4159(6) 0.1624(5) 0.0660(15) Uani 1 1 d . .
H3A H 1.1594 1.5174 0.1718 0.079 Uiso 1 1 calc R U
C4 C 1.0653(7) 1.3729(6) 0.2678(5) 0.0615(13) Uani 1 1 d . .
C5 C 0.9590(6) 1.2278(6) 0.2594(5) 0.0566(13) Uani 1 1 d . .
H5A H 0.9516 1.2045 0.3318 0.068 Uiso 1 1 calc R U
C6 C 0.8569(6) 1.1087(6) 0.1389(5) 0.0509(12) Uani 1 1 d . .
C7 C 0.7439(6) 0.9560(6) 0.1236(4) 0.0502(12) Uani 1 1 d . .
C8 C 0.6410(6) 0.8501(6) 0.0002(5) 0.0559(13) Uani 1 1 d . .
C9 C 0.5181(6) 0.6921(6) -0.0266(5) 0.0611(14) Uani 1 1 d . .
H9A H 0.5000 0.6559 0.0390 0.073 Uiso 1 1 calc R U
C10 C 0.4258(7) 0.5922(7) -0.1482(5) 0.0744(16) Uani 1 1 d . .
H10A H 0.3463 0.4894 -0.1641 0.089 Uiso 1 1 calc R U
C11 C 0.4514(8) 0.6451(7) -0.2485(5) 0.0756(16) Uani 1 1 d . .
H11A H 0.3892 0.5768 -0.3304 0.091 Uiso 1 1 calc R U
C12 C 0.5658(8) 0.7946(7) -0.2265(5) 0.0712(16) Uani 1 1 d . .
H12A H 0.5804 0.8278 -0.2939 0.085 Uiso 1 1 calc R U
C13 C 0.6654(7) 0.9034(6) -0.1015(4) 0.0558(13) Uani 1 1 d . .
C14 C 0.7345(7) 0.9006(5) 0.2312(4) 0.0539(12) Uani 1 1 d . .
C15 C 0.8919(7) 0.8730(6) 0.2834(5) 0.0621(14) Uani 1 1 d . .
H15A H 1.0009 0.8898 0.2518 0.074 Uiso 1 1 calc R U
C16 C 0.8850(9) 0.8197(7) 0.3839(5) 0.0778(16) Uani 1 1 d . .
H16A H 0.9896 0.7997 0.4184 0.093 Uiso 1 1 calc R U
C17 C 0.7276(10) 0.7968(6) 0.4319(5) 0.0784(18) Uani 1 1 d . .
H17A H 0.7234 0.7596 0.4978 0.094 Uiso 1 1 calc R U
C18 C 0.5746(9) 0.8293(6) 0.3819(6) 0.0805(18) Uani 1 1 d . .
H18A H 0.4687 0.8180 0.4169 0.097 Uiso 1 1 calc R U
C19 C 0.5755(7) 0.8785(6) 0.2802(5) 0.0678(15) Uani 1 1 d . .
H19A H 0.4694 0.8965 0.2455 0.081 Uiso 1 1 calc R U

loop_
_atom_site_aniso_label
_atom_site_aniso_U_11
_atom_site_aniso_U_22
_atom_site_aniso_U_33
_atom_site_aniso_U_23
_atom_site_aniso_U_13
_atom_site_aniso_U_12
Cl1 0.0842(11) 0.0733(10) 0.0818(11) 0.0218(8) 0.0048(8) -0.0008(8)
N 0.057(3) 0.075(3) 0.055(3) 0.031(2) 0.014(2) 0.026(2)
C1 0.047(3) 0.066(3) 0.060(3) 0.030(3) 0.017(2) 0.024(3)
C2 0.062(3) 0.080(4) 0.077(4) 0.049(3) 0.027(3) 0.025(3)
C3 0.050(3) 0.063(3) 0.087(4) 0.033(3) 0.018(3) 0.013(3)
C4 0.051(3) 0.065(3) 0.067(3) 0.029(3) 0.008(3) 0.012(3)
C5 0.046(3) 0.067(3) 0.061(3) 0.030(3) 0.011(2) 0.017(3)
C6 0.042(3) 0.061(3) 0.058(3) 0.030(3) 0.014(2) 0.018(2)
C7 0.037(3) 0.062(3) 0.058(3) 0.028(3) 0.012(2) 0.017(2)
C8 0.043(3) 0.065(3) 0.062(3) 0.023(3) 0.010(2) 0.022(3)
C9 0.051(3) 0.070(4) 0.060(3) 0.024(3) 0.007(3) 0.019(3)
C10 0.065(4) 0.076(4) 0.072(4) 0.015(3) 0.004(3) 0.025(3)
C11 0.066(4) 0.083(4) 0.058(4) 0.008(3) -0.005(3) 0.022(3)
C12 0.064(4) 0.095(4) 0.058(3) 0.024(3) 0.010(3) 0.039(3)
C13 0.051(3) 0.074(4) 0.051(3) 0.027(3) 0.010(2) 0.029(3)
C14 0.048(3) 0.056(3) 0.055(3) 0.020(2) 0.015(2) 0.009(2)
C15 0.057(3) 0.072(3) 0.054(3) 0.025(3) 0.010(3) 0.015(3)
C16 0.087(4) 0.080(4) 0.067(4) 0.035(3) 0.004(3) 0.022(3)
C17 0.108(5) 0.064(4) 0.063(4) 0.036(3) 0.021(4) 0.011(4)
C18 0.088(5) 0.071(4) 0.085(4) 0.037(3) 0.037(4) 0.011(3)
C19 0.063(4) 0.064(3) 0.074(4) 0.033(3) 0.015(3) 0.009(3)

loop_
_atom_type_symbol
_atom_type_description
_atom_type_scat_dispersion_real
_atom_type_scat_dispersion_imag
_atom_type_scat_source
C C 0.0033 0.0016 'International Tables Vol C Tables 4.2.6.8 and 6.1.1.4'
H H 0.0000 0.0000 'International Tables Vol C Tables 4.2.6.8 and 6.1.1.4'
N N 0.0061 0.0033 'International Tables Vol C Tables 4.2.6.8 and 6.1.1.4'
Cl Cl 0.1484 0.1585 'International Tables Vol C Tables 4.2.6.8 and 6.1.1.4'

loop_
_geom_angle_atom_site_label_1
_geom_angle_atom_site_label_2
_geom_angle_atom_site_label_3
_geom_angle
C1 N C13 117.2(4)
N C1 C2 118.1(5)
N C1 C6 122.9(4)
C2 C1 C6 119.0(5)
C3 C2 C1 121.2(5)
C3 C2 H2A 119.4
C1 C2 H2A 119.4
C2 C3 C4 118.9(5)
C2 C3 H3A 120.5
C4 C3 H3A 120.5
C5 C4 C3 123.0(5)
C5 C4 Cl1 119.5(4)
C3 C4 Cl1 117.5(4)
C4 C5 C6 120.0(5)
C4 C5 H5A 120.0
C6 C5 H5A 120.0
C7 C6 C1 119.3(4)
C7 C6 C5 122.9(4)
C1 C6 C5 117.8(4)
C6 C7 C8 118.0(4)
C6 C7 C14 121.7(4)
C8 C7 C14 120.2(4)
C7 C8 C9 123.1(5)
C7 C8 C13 118.4(5)
C9 C8 C13 118.5(5)
C10 C9 C8 121.0(5)
C10 C9 H9A 119.5
C8 C9 H9A 119.5
C9 C10 C11 120.2(6)
C9 C10 H10A 119.9
C11 C10 H10A 119.9
C12 C11 C10 120.4(5)
C12 C11 H11A 119.8
C10 C11 H11A 119.8
C11 C12 C13 121.5(5)
C11 C12 H12A 119.2
C13 C12 H12A 119.2
N C13 C8 124.2(5)
N C13 C12 117.6(5)
C8 C13 C12 118.3(5)
C19 C14 C15 119.9(5)
C19 C14 C7 121.6(5)
C15 C14 C7 118.5(4)
C16 C15 C14 119.3(5)
C16 C15 H15A 120.4
C14 C15 H15A 120.4
C17 C16 C15 120.9(5)
C17 C16 H16A 119.5
C15 C16 H16A 119.5
C16 C17 C18 119.2(5)
C16 C17 H17A 120.4
C18 C17 H17A 120.4
C19 C18 C17 121.2(6)
C19 C18 H18A 119.4
C17 C18 H18A 119.4
C14 C19 C18 119.5(5)
C14 C19 H19A 120.3
C18 C19 H19A 120.3

loop_
_geom_bond_atom_site_label_1
_geom_bond_atom_site_label_2
_geom_bond_distance
Cl1 C4 1.735(5)
N C1 1.363(6)
N C13 1.339(6)
C1 C2 1.418(6)
C1 C6 1.434(6)
C2 C3 1.359(7)
C2 H2A 0.9300
C3 C4 1.404(7)
C3 H3A 0.9300
C4 C5 1.340(6)
C5 C6 1.432(6)
C5 H5A 0.9300
C6 C7 1.391(6)
C7 C8 1.423(6)
C7 C14 1.488(6)
C8 C9 1.425(6)
C8 C13 1.423(7)
C9 C10 1.377(7)
C9 H9A 0.9300
C10 C11 1.406(8)
C10 H10A 0.9300
C11 C12 1.352(7)
C11 H11A 0.9300
C12 C13 1.436(7)
C12 H12A 0.9300
C14 C19 1.376(7)
C14 C15 1.387(6)
C15 C16 1.399(7)
C15 H15A 0.9300
C16 C17 1.359(7)
C16 H16A 0.9300
C17 C18 1.374(8)
C17 H17A 0.9300
C18 C19 1.387(7)
C18 H18A 0.9300
C19 H19A 0.9300
